data_7158696
loop_
_publ_author_name
'Sathish, Elagandhula'
'Ansari, Arshad J.'
'Joshi, Gaurav'
'Pandit, Akansha'
'Shukla, Monika'
'Kumari, Neha'
'Sharon, Ashoke'
'Verma, Ved Prakash'
'Sawant, Devesh M.'

_publ_section_title
;
 Pd-catalysed [3+2]-Cycloaddition towards the generation of bioactive
 bis-heterocycles/Identification of COX-2 inhibitors via in silico
 analysis
;
_journal_name_full 'Organic &amp; Biomolecular Chemistry'
_journal_paper_doi 10.1039/D2OB00467D
_journal_year 2022
_chemical_formula_moiety 'C18 H14 Cl N O4'
_chemical_formula_sum 'C18 H14 Cl N O4'
_chemical_formula_weight 343.75
_chemical_name_systematic (S)-4-((R)-3-(4-chlorophenyl)-4,5-dihydroisoxazol-5-yl)-4-phenyl-1,3-dioxolan-2-one
_space_group_crystal_system triclinic
_space_group_IT_number 1
_space_group_name_Hall 'P 1'
_space_group_name_H-M_alt 'P 1'
_atom_sites_solution_hydrogens geom
_audit_creation_date 2022-02-08
_audit_creation_method
;
Olex2 1.2
(compiled 2018.05.29 svn.r3508 for OlexSys, GUI svn.r5506)
;
_audit_update_record
;
2022-02-09 deposited with the CCDC.	2022-05-16 downloaded from the CCDC.
;
_cell_angle_alpha 110.956(10)
_cell_angle_beta 90.069(10)
_cell_angle_gamma 90.054(10)
_cell_formula_units_Z 2
_cell_length_a 8.777(4)
_cell_length_b 9.470(4)
_cell_length_c 10.205(4)
_cell_measurement_reflns_used 4755
_cell_measurement_temperature 293
_cell_measurement_theta_max 26.411
_cell_measurement_theta_min 2.6666
_cell_volume 792.1(6)
_computing_molecular_graphics 'Olex2 (Dolomanov et al., 2009)'
_computing_publication_material 'Olex2 (Dolomanov et al., 2009)'
_computing_structure_refinement 'ShelXL (Sheldrick, 2015)'
_computing_structure_solution 'SHELXT 2014/5 (Sheldrick, 2014)'
_diffrn_ambient_temperature 293
_diffrn_measured_fraction_theta_full 0.998
_diffrn_measured_fraction_theta_max 0.992
_diffrn_measurement_device_type 'Rigaku oxford diffractometer'
_diffrn_radiation_type MoK\a
_diffrn_radiation_wavelength 0.71073
_diffrn_reflns_av_R_equivalents 0.0510
_diffrn_reflns_av_unetI/netI 0.0459
_diffrn_reflns_Laue_measured_fraction_full 0.998
_diffrn_reflns_Laue_measured_fraction_max 0.992
_diffrn_reflns_limit_h_max 10
_diffrn_reflns_limit_h_min -10
_diffrn_reflns_limit_k_max 11
_diffrn_reflns_limit_k_min -11
_diffrn_reflns_limit_l_max 12
_diffrn_reflns_limit_l_min -12
_diffrn_reflns_number 18576
_diffrn_reflns_point_group_measured_fraction_full 0.954
_diffrn_reflns_point_group_measured_fraction_max 0.939
_diffrn_reflns_theta_full 25.242
_diffrn_reflns_theta_max 26.411
_diffrn_reflns_theta_min 2.520
_exptl_absorpt_coefficient_mu 0.263
_exptl_absorpt_correction_T_max 1.0000
_exptl_absorpt_correction_T_min 0.9999
_exptl_absorpt_correction_type multi-scan
_exptl_absorpt_process_details
;
CrysAlisPro 1.171.38.46 (Rigaku Oxford Diffraction, 2015)
Empirical absorption correction using spherical harmonics,
 implemented in SCALE3 ABSPACK scaling algorithm.
;
_exptl_crystal_colour colourless
_exptl_crystal_colour_primary colourless
_exptl_crystal_density_diffrn 1.441
_exptl_crystal_description block
_exptl_crystal_F_000 356
_exptl_crystal_recrystallization_method 'Re-crystallisation from solvent: Methanol'
_exptl_crystal_size_max 0.3
_exptl_crystal_size_mid 0.2
_exptl_crystal_size_min 0.2
_refine_diff_density_max 0.213
_refine_diff_density_min -0.180
_refine_diff_density_rms 0.041
_refine_ls_abs_structure_details
;
 Flack x determined using 1804 quotients [(I+)-(I-)]/[(I+)+(I-)]
 (Parsons, Flack and Wagner, Acta Cryst. B69 (2013) 249-259).
;
_refine_ls_abs_structure_Flack -0.02(4)
_refine_ls_extinction_coef 0.0155(19)
_refine_ls_extinction_expression Fc^*^=kFc[1+0.001xFc^2^\l^3^/sin(2\q)]^-1/4^
_refine_ls_extinction_method 'SHELXL-2018/3 (Sheldrick 2018)'
_refine_ls_goodness_of_fit_ref 1.128
_refine_ls_hydrogen_treatment constr
_refine_ls_matrix_type full
_refine_ls_number_parameters 434
_refine_ls_number_reflns 6086
_refine_ls_number_restraints 3
_refine_ls_restrained_S_all 1.128
_refine_ls_R_factor_all 0.0758
_refine_ls_R_factor_gt 0.0486
_refine_ls_shift/su_max 0.000
_refine_ls_shift/su_mean 0.000
_refine_ls_structure_factor_coef Fsqd
_refine_ls_weighting_details 'w=1/[\s^2^(Fo^2^)+(0.0187P)^2^+0.4234P] where P=(Fo^2^+2Fc^2^)/3'
_refine_ls_weighting_scheme calc
_refine_ls_wR_factor_gt 0.0842
_refine_ls_wR_factor_ref 0.0958
_reflns_Friedel_coverage 0.892
_reflns_Friedel_fraction_full 0.909
_reflns_Friedel_fraction_max 0.886
_reflns_number_gt 4755
_reflns_number_total 6086
_reflns_threshold_expression 'I > 2\s(I)'
_cod_data_source_file d2ob00467d2.cif
_cod_data_source_block t_a
_cod_database_code 7158696
_publcif_datablock.id {609c82c1-1688-4f7b-a22a-b36b7e094314}

_shelx_shelxl_version_number 2018/3
_shelx_space_group_comment
;
The symmetry employed for this shelxl refinement is uniquely defined
by the following loop, which should always be used as a source of
symmetry information in preference to the above space-group names.
They are only intended as comments.
;
_shelx_estimated_absorpt_t_max 0.949
_shelx_estimated_absorpt_t_min 0.925
_olex2_refinement_description
;
1. Fixed Uiso
 At 1.2 times of:
  All C(H) groups, All C(H,H) groups
2.a Ternary CH refined with riding coordinates:
 C10(H10), C40(H40)
2.b Secondary CH2 refined with riding coordinates:
 C11(H11A,H11B), C13(H13A,H13B), C41(H41A,H41B), C47(H47A,H47B)
2.c Aromatic/amide H refined with riding coordinates:
 C2(H2), C3(H3), C5(H5), C6(H6), C19(H19), C20(H20), C21(H21), C22(H22),
 C23(H23), C32(H32), C33(H33), C35(H35), C36(H36), C49(H49), C50(H50), C51(H51),
  C52(H52), C53(H53)
;
_olex2_submission_special_instructions 'No special instructions were received'
_publcif_funding_html
;
;

loop_
_space_group_symop_operation_xyz
'x, y, z'

loop_
_atom_site_label
_atom_site_type_symbol
_atom_site_fract_x
_atom_site_fract_y
_atom_site_fract_z
_atom_site_U_iso_or_equiv
_atom_site_adp_type
_atom_site_occupancy
_atom_site_site_symmetry_order
_atom_site_calc_flag
_atom_site_refinement_flags_posn
_atom_site_refinement_flags_adp
_atom_site_refinement_flags_occupancy
_atom_site_disorder_assembly
_atom_site_disorder_group
Cl1 Cl 0.16501(16) 0.24407(18) -0.38269(14) 0.0620(4) Uani 1 1 d . . . . .
C1 C 0.1704(5) 0.3003(6) -0.2008(5) 0.0408(12) Uani 1 1 d . . . . .
C2 C 0.2773(5) 0.2385(6) -0.1389(5) 0.0442(13) Uani 1 1 d . . . . .
H2 H 0.345283 0.166111 -0.193465 0.053 Uiso 1 1 calc R . . . .
Cl2 Cl 0.66473(16) 0.75623(17) 1.38355(14) 0.0621(4) Uani 1 1 d . . . . .
C3 C 0.2823(5) 0.2857(6) 0.0060(5) 0.0425(12) Uani 1 1 d . . . . .
H3 H 0.354061 0.243979 0.048602 0.051 Uiso 1 1 calc R . . . .
C4 C 0.1822(5) 0.3943(5) 0.0887(5) 0.0337(11) Uani 1 1 d . . . . .
C5 C 0.0737(6) 0.4511(6) 0.0216(5) 0.0504(14) Uani 1 1 d . . . . .
H5 H 0.003186 0.521369 0.074951 0.061 Uiso 1 1 calc R . . . .
C6 C 0.0686(6) 0.4053(6) -0.1230(5) 0.0531(14) Uani 1 1 d . . . . .
H6 H -0.003282 0.445734 -0.166652 0.064 Uiso 1 1 calc R . . . .
C7 C 0.1871(5) 0.4479(5) 0.2430(5) 0.0343(11) Uani 1 1 d . . . . .
N8 N 0.3039(5) 0.4279(5) 0.3083(4) 0.0417(10) Uani 1 1 d . . . . .
O9 O 0.2783(4) 0.4917(4) 0.4549(3) 0.0446(9) Uani 1 1 d . . . . .
C10 C 0.1357(5) 0.5770(5) 0.4810(5) 0.0376(12) Uani 1 1 d . . . . .
H10 H 0.072434 0.545985 0.545125 0.045 Uiso 1 1 calc R . . . .
C11 C 0.0589(5) 0.5280(6) 0.3376(5) 0.0382(11) Uani 1 1 d . . . . .
H11A H -0.026115 0.460434 0.331652 0.046 Uiso 1 1 calc R . . . .
H11B H 0.023706 0.614297 0.316053 0.046 Uiso 1 1 calc R . . . .
C12 C 0.1712(5) 0.7451(6) 0.5481(5) 0.0357(11) Uani 1 1 d . . . . .
C13 C 0.0291(6) 0.8440(6) 0.5620(6) 0.0497(13) Uani 1 1 d . . . . .
H13A H -0.063181 0.786035 0.557659 0.060 Uiso 1 1 calc R . . . .
H13B H 0.030566 0.929700 0.649714 0.060 Uiso 1 1 calc R . . . .
O14 O 0.0382(5) 0.8930(4) 0.4448(4) 0.0590(10) Uani 1 1 d . . . . .
C15 C 0.1778(8) 0.8676(7) 0.3901(6) 0.0535(15) Uani 1 1 d . . . . .
O16 O 0.2627(4) 0.7868(4) 0.4485(3) 0.0438(8) Uani 1 1 d . . . . .
O17 O 0.2230(6) 0.9061(5) 0.2983(5) 0.0831(15) Uani 1 1 d . . . . .
C18 C 0.2568(5) 0.7839(5) 0.6864(5) 0.0347(11) Uani 1 1 d . . . . .
C19 C 0.4006(6) 0.8471(5) 0.7056(5) 0.0431(12) Uani 1 1 d . . . . .
H19 H 0.450280 0.862813 0.631539 0.052 Uiso 1 1 calc R . . . .
C20 C 0.4711(7) 0.8874(6) 0.8361(6) 0.0553(15) Uani 1 1 d . . . . .
H20 H 0.568541 0.928938 0.848631 0.066 Uiso 1 1 calc R . . . .
C21 C 0.3981(7) 0.8663(7) 0.9463(6) 0.0600(16) Uani 1 1 d . . . . .
H21 H 0.445036 0.894891 1.033680 0.072 Uiso 1 1 calc R . . . .
C22 C 0.2561(7) 0.8030(8) 0.9272(6) 0.0631(16) Uani 1 1 d . . . . .
H22 H 0.207151 0.787363 1.001703 0.076 Uiso 1 1 calc R . . . .
C23 C 0.1839(6) 0.7617(7) 0.7976(6) 0.0540(15) Uani 1 1 d . . . . .
H23 H 0.086919 0.719273 0.785626 0.065 Uiso 1 1 calc R . . . .
C31 C 0.6703(5) 0.7003(6) 1.2013(5) 0.0412(12) Uani 1 1 d . . . . .
C32 C 0.7775(5) 0.7613(6) 1.1394(5) 0.0430(12) Uani 1 1 d . . . . .
H32 H 0.846063 0.833252 1.194176 0.052 Uiso 1 1 calc R . . . .
C33 C 0.7826(5) 0.7148(6) 0.9949(5) 0.0408(12) Uani 1 1 d . . . . .
H33 H 0.854377 0.756633 0.952374 0.049 Uiso 1 1 calc R . . . .
C34 C 0.6818(5) 0.6064(5) 0.9127(5) 0.0346(11) Uani 1 1 d . . . . .
C35 C 0.5735(6) 0.5492(6) 0.9790(5) 0.0507(14) Uani 1 1 d . . . . .
H35 H 0.503559 0.478033 0.925413 0.061 Uiso 1 1 calc R . . . .
C36 C 0.5678(6) 0.5964(6) 1.1236(5) 0.0531(14) Uani 1 1 d . . . . .
H36 H 0.494661 0.557375 1.167316 0.064 Uiso 1 1 calc R . . . .
C37 C 0.6862(5) 0.5527(5) 0.7577(5) 0.0335(11) Uani 1 1 d . . . . .
N38 N 0.8039(4) 0.5725(5) 0.6926(4) 0.0403(10) Uani 1 1 d . . . . .
O39 O 0.7786(4) 0.5085(4) 0.5461(3) 0.0437(8) Uani 1 1 d . . . . .
C40 C 0.6362(5) 0.4239(5) 0.5194(5) 0.0353(11) Uani 1 1 d . . . . .
H40 H 0.573151 0.454598 0.454857 0.042 Uiso 1 1 calc R . . . .
C41 C 0.5590(5) 0.4726(6) 0.6631(5) 0.0402(12) Uani 1 1 d . . . . .
H41A H 0.473787 0.539693 0.668846 0.048 Uiso 1 1 calc R . . . .
H41B H 0.523975 0.386018 0.684480 0.048 Uiso 1 1 calc R . . . .
C42 C 0.6715(5) 0.2551(5) 0.4532(5) 0.0349(11) Uani 1 1 d . . . . .
O43 O 0.7629(4) 0.2137(4) 0.5521(3) 0.0452(9) Uani 1 1 d . . . . .
C44 C 0.6775(8) 0.1330(7) 0.6102(6) 0.0552(15) Uani 1 1 d . . . . .
O45 O 0.7231(6) 0.0938(6) 0.7022(5) 0.0829(15) Uani 1 1 d . . . . .
O46 O 0.5375(5) 0.1073(4) 0.5559(4) 0.0589(10) Uani 1 1 d . . . . .
C47 C 0.5291(6) 0.1573(6) 0.4392(5) 0.0485(13) Uani 1 1 d . . . . .
H47A H 0.437417 0.215951 0.443796 0.058 Uiso 1 1 calc R . . . .
H47B H 0.529772 0.071993 0.351156 0.058 Uiso 1 1 calc R . . . .
C48 C 0.7570(5) 0.2160(5) 0.3146(5) 0.0359(11) Uani 1 1 d . . . . .
C49 C 0.9003(6) 0.1530(5) 0.2949(5) 0.0440(12) Uani 1 1 d . . . . .
H49 H 0.950000 0.136925 0.368868 0.053 Uiso 1 1 calc R . . . .
C50 C 0.9714(6) 0.1132(6) 0.1643(6) 0.0556(15) Uani 1 1 d . . . . .
H50 H 1.068840 0.072125 0.151937 0.067 Uiso 1 1 calc R . . . .
C51 C 0.8980(7) 0.1344(6) 0.0546(6) 0.0586(15) Uani 1 1 d . . . . .
H51 H 0.944856 0.106256 -0.032686 0.070 Uiso 1 1 calc R . . . .
C52 C 0.7554(7) 0.1973(8) 0.0734(6) 0.0632(16) Uani 1 1 d . . . . .
H52 H 0.706094 0.212497 -0.001159 0.076 Uiso 1 1 calc R . . . .
C53 C 0.6841(6) 0.2383(7) 0.2026(6) 0.0556(15) Uani 1 1 d . . . . .
H53 H 0.587251 0.280848 0.214433 0.067 Uiso 1 1 calc R . . . .

loop_
_atom_site_aniso_label
_atom_site_aniso_U_11
_atom_site_aniso_U_22
_atom_site_aniso_U_33
_atom_site_aniso_U_23
_atom_site_aniso_U_13
_atom_site_aniso_U_12
Cl1 0.0594(9) 0.0849(11) 0.0373(8) 0.0163(7) 0.0003(6) 0.0013(8)
C1 0.038(3) 0.043(3) 0.038(3) 0.011(2) -0.004(2) -0.005(2)
C2 0.042(3) 0.044(3) 0.037(3) 0.004(2) 0.004(2) 0.008(2)
Cl2 0.0605(9) 0.0845(11) 0.0367(8) 0.0162(7) -0.0007(6) -0.0016(8)
C3 0.037(3) 0.043(3) 0.045(3) 0.012(2) -0.005(2) 0.007(2)
C4 0.031(2) 0.033(3) 0.038(3) 0.014(2) -0.001(2) -0.002(2)
C5 0.051(3) 0.056(4) 0.043(3) 0.016(3) 0.007(2) 0.024(3)
C6 0.052(3) 0.066(4) 0.044(3) 0.023(3) -0.007(2) 0.017(3)
C7 0.031(3) 0.032(3) 0.039(3) 0.012(2) 0.000(2) 0.001(2)
N8 0.042(2) 0.046(3) 0.037(2) 0.014(2) 0.0017(18) 0.0080(19)
O9 0.046(2) 0.051(2) 0.0366(19) 0.0160(18) -0.0032(15) 0.0097(17)
C10 0.034(3) 0.045(3) 0.035(3) 0.015(2) 0.002(2) 0.001(2)
C11 0.032(2) 0.042(3) 0.039(3) 0.013(2) -0.001(2) -0.001(2)
C12 0.033(2) 0.045(3) 0.032(3) 0.018(2) 0.000(2) -0.001(2)
C13 0.050(3) 0.051(3) 0.047(3) 0.016(3) -0.003(2) 0.010(3)
O14 0.065(3) 0.061(3) 0.058(2) 0.031(2) -0.014(2) 0.009(2)
C15 0.070(4) 0.051(4) 0.044(4) 0.024(3) -0.012(3) -0.010(3)
O16 0.045(2) 0.055(2) 0.0386(19) 0.0255(17) 0.0001(15) -0.0064(16)
O17 0.112(4) 0.097(4) 0.063(3) 0.058(3) -0.007(3) -0.012(3)
C18 0.036(3) 0.034(3) 0.034(3) 0.012(2) -0.001(2) 0.002(2)
C19 0.046(3) 0.040(3) 0.045(3) 0.018(2) -0.003(2) 0.001(2)
C20 0.053(3) 0.047(3) 0.065(4) 0.019(3) -0.019(3) -0.001(3)
C21 0.076(4) 0.055(4) 0.044(3) 0.012(3) -0.021(3) 0.007(3)
C22 0.068(4) 0.082(5) 0.039(3) 0.022(3) 0.003(3) 0.003(3)
C23 0.046(3) 0.081(4) 0.038(3) 0.024(3) 0.002(2) -0.005(3)
C31 0.039(3) 0.045(3) 0.038(3) 0.012(2) 0.002(2) 0.007(2)
C32 0.038(3) 0.046(3) 0.040(3) 0.009(2) -0.002(2) -0.007(2)
C33 0.037(3) 0.042(3) 0.042(3) 0.013(2) 0.003(2) -0.009(2)
C34 0.032(3) 0.036(3) 0.037(3) 0.015(2) 0.000(2) 0.002(2)
C35 0.049(3) 0.060(4) 0.042(3) 0.016(3) -0.008(2) -0.027(3)
C36 0.047(3) 0.068(4) 0.045(3) 0.022(3) 0.003(2) -0.020(3)
C37 0.028(2) 0.034(3) 0.041(3) 0.016(2) -0.001(2) 0.000(2)
N38 0.040(2) 0.045(3) 0.036(2) 0.013(2) -0.0039(18) -0.0089(19)
O39 0.045(2) 0.050(2) 0.0358(19) 0.0158(17) 0.0026(15) -0.0098(17)
C40 0.036(3) 0.042(3) 0.031(3) 0.016(2) -0.001(2) 0.000(2)
C41 0.032(2) 0.045(3) 0.041(3) 0.012(2) -0.002(2) 0.002(2)
C42 0.033(2) 0.041(3) 0.033(3) 0.016(2) -0.001(2) -0.001(2)
O43 0.044(2) 0.058(2) 0.041(2) 0.0268(18) -0.0001(15) 0.0070(17)
C44 0.075(4) 0.051(4) 0.045(4) 0.024(3) 0.015(3) 0.011(3)
O45 0.109(4) 0.098(4) 0.063(3) 0.056(3) 0.006(3) 0.012(3)
O46 0.063(3) 0.058(3) 0.061(2) 0.028(2) 0.014(2) -0.006(2)
C47 0.046(3) 0.053(3) 0.046(3) 0.018(3) 0.005(2) -0.008(3)
C48 0.035(3) 0.036(3) 0.034(3) 0.010(2) 0.001(2) -0.005(2)
C49 0.044(3) 0.044(3) 0.047(3) 0.021(3) 0.006(2) 0.001(2)
C50 0.051(3) 0.050(4) 0.066(4) 0.021(3) 0.021(3) 0.004(3)
C51 0.076(4) 0.052(4) 0.043(3) 0.010(3) 0.017(3) -0.008(3)
C52 0.073(4) 0.083(5) 0.036(3) 0.024(3) -0.001(3) -0.003(3)
C53 0.052(3) 0.081(4) 0.037(3) 0.024(3) -0.003(2) 0.009(3)

loop_
_atom_type_symbol
_atom_type_description
_atom_type_scat_dispersion_real
_atom_type_scat_dispersion_imag
_atom_type_scat_source
C C 0.0033 0.0016 'International Tables Vol C Tables 4.2.6.8 and 6.1.1.4'
H H 0.0000 0.0000 'International Tables Vol C Tables 4.2.6.8 and 6.1.1.4'
Cl Cl 0.1484 0.1585 'International Tables Vol C Tables 4.2.6.8 and 6.1.1.4'
N N 0.0061 0.0033 'International Tables Vol C Tables 4.2.6.8 and 6.1.1.4'
O O 0.0106 0.0060 'International Tables Vol C Tables 4.2.6.8 and 6.1.1.4'

loop_
_geom_angle_atom_site_label_1
_geom_angle_atom_site_label_2
_geom_angle_atom_site_label_3
_geom_angle
_geom_angle_site_symmetry_1
_geom_angle_site_symmetry_3
_geom_angle_publ_flag
C2 C1 Cl1 119.4(4) . . ?
C6 C1 Cl1 119.1(4) . . ?
C6 C1 C2 121.5(5) . . ?
C1 C2 H2 120.5 . . ?
C1 C2 C3 119.0(4) . . ?
C3 C2 H2 120.5 . . ?
C2 C3 H3 119.4 . . ?
C2 C3 C4 121.1(5) . . ?
C4 C3 H3 119.4 . . ?
C3 C4 C5 117.9(4) . . ?
C3 C4 C7 122.0(4) . . ?
C5 C4 C7 120.0(4) . . ?
C4 C5 H5 119.4 . . ?
C6 C5 C4 121.2(4) . . ?
C6 C5 H5 119.4 . . ?
C1 C6 C5 119.1(5) . . ?
C1 C6 H6 120.4 . . ?
C5 C6 H6 120.4 . . ?
C4 C7 C11 124.7(4) . . ?
N8 C7 C4 121.5(4) . . ?
N8 C7 C11 113.8(4) . . ?
C7 N8 O9 109.7(4) . . ?
N8 O9 C10 109.2(3) . . ?
O9 C10 H10 109.3 . . ?
O9 C10 C11 104.1(3) . . ?
O9 C10 C12 109.2(4) . . ?
C11 C10 H10 109.3 . . ?
C12 C10 H10 109.3 . . ?
C12 C10 C11 115.6(4) . . ?
C7 C11 C10 101.4(4) . . ?
C7 C11 H11A 111.5 . . ?
C7 C11 H11B 111.5 . . ?
C10 C11 H11A 111.5 . . ?
C10 C11 H11B 111.5 . . ?
H11A C11 H11B 109.3 . . ?
C10 C12 C13 112.4(4) . . ?
O16 C12 C10 107.4(4) . . ?
O16 C12 C13 101.8(4) . . ?
O16 C12 C18 109.8(4) . . ?
C18 C12 C10 112.6(4) . . ?
C18 C12 C13 112.2(4) . . ?
C12 C13 H13A 110.9 . . ?
C12 C13 H13B 110.9 . . ?
H13A C13 H13B 108.9 . . ?
O14 C13 C12 104.3(4) . . ?
O14 C13 H13A 110.9 . . ?
O14 C13 H13B 110.9 . . ?
C15 O14 C13 109.8(4) . . ?
O14 C15 O16 111.6(5) . . ?
O17 C15 O14 125.3(6) . . ?
O17 C15 O16 123.0(6) . . ?
C15 O16 C12 109.9(4) . . ?
C19 C18 C12 122.1(4) . . ?
C19 C18 C23 119.5(4) . . ?
C23 C18 C12 118.4(4) . . ?
C18 C19 H19 120.1 . . ?
C18 C19 C20 119.9(5) . . ?
C20 C19 H19 120.1 . . ?
C19 C20 H20 119.8 . . ?
C21 C20 C19 120.4(5) . . ?
C21 C20 H20 119.8 . . ?
C20 C21 H21 120.1 . . ?
C22 C21 C20 119.7(5) . . ?
C22 C21 H21 120.1 . . ?
C21 C22 H22 119.7 . . ?
C21 C22 C23 120.6(5) . . ?
C23 C22 H22 119.7 . . ?
C18 C23 C22 119.8(5) . . ?
C18 C23 H23 120.1 . . ?
C22 C23 H23 120.1 . . ?
C32 C31 Cl2 119.7(4) . . ?
C36 C31 Cl2 118.9(4) . . ?
C36 C31 C32 121.4(5) . . ?
C31 C32 H32 120.3 . . ?
C31 C32 C33 119.3(5) . . ?
C33 C32 H32 120.3 . . ?
C32 C33 H33 119.7 . . ?
C32 C33 C34 120.6(5) . . ?
C34 C33 H33 119.7 . . ?
C33 C34 C37 121.8(4) . . ?
C35 C34 C33 118.4(4) . . ?
C35 C34 C37 119.8(4) . . ?
C34 C35 H35 119.5 . . ?
C36 C35 C34 121.0(5) . . ?
C36 C35 H35 119.5 . . ?
C31 C36 C35 119.2(5) . . ?
C31 C36 H36 120.4 . . ?
C35 C36 H36 120.4 . . ?
C34 C37 C41 124.8(4) . . ?
N38 C37 C34 121.3(4) . . ?
N38 C37 C41 113.8(4) . . ?
C37 N38 O39 109.7(4) . . ?
N38 O39 C40 109.3(3) . . ?
O39 C40 H40 109.5 . . ?
O39 C40 C41 104.1(4) . . ?
O39 C40 C42 109.0(4) . . ?
C41 C40 H40 109.5 . . ?
C42 C40 H40 109.5 . . ?
C42 C40 C41 115.0(4) . . ?
C37 C41 C40 101.4(4) . . ?
C37 C41 H41A 111.5 . . ?
C37 C41 H41B 111.5 . . ?
C40 C41 H41A 111.5 . . ?
C40 C41 H41B 111.5 . . ?
H41A C41 H41B 109.3 . . ?
C40 C42 C47 112.1(4) . . ?
O43 C42 C40 107.9(4) . . ?
O43 C42 C47 102.1(4) . . ?
O43 C42 C48 109.7(4) . . ?
C48 C42 C40 112.3(4) . . ?
C48 C42 C47 112.2(4) . . ?
C44 O43 C42 109.6(4) . . ?
O45 C44 O43 122.9(7) . . ?
O45 C44 O46 124.9(6) . . ?
O46 C44 O43 112.2(5) . . ?
C44 O46 C47 109.1(4) . . ?
C42 C47 H47A 110.9 . . ?
C42 C47 H47B 110.9 . . ?
O46 C47 C42 104.5(4) . . ?
O46 C47 H47A 110.9 . . ?
O46 C47 H47B 110.9 . . ?
H47A C47 H47B 108.9 . . ?
C49 C48 C42 122.3(4) . . ?
C49 C48 C53 119.1(4) . . ?
C53 C48 C42 118.5(4) . . ?
C48 C49 H49 119.9 . . ?
C48 C49 C50 120.3(5) . . ?
C50 C49 H49 119.9 . . ?
C49 C50 H50 119.9 . . ?
C51 C50 C49 120.2(5) . . ?
C51 C50 H50 119.9 . . ?
C50 C51 H51 120.0 . . ?
C50 C51 C52 119.9(5) . . ?
C52 C51 H51 120.0 . . ?
C51 C52 H52 119.7 . . ?
C51 C52 C53 120.5(5) . . ?
C53 C52 H52 119.7 . . ?
C48 C53 H53 120.0 . . ?
C52 C53 C48 120.1(5) . . ?
C52 C53 H53 120.0 . . ?

loop_
_geom_bond_atom_site_label_1
_geom_bond_atom_site_label_2
_geom_bond_distance
_geom_bond_site_symmetry_2
_geom_bond_publ_flag
Cl1 C1 1.739(5) . ?
C1 C2 1.373(7) . ?
C1 C6 1.362(7) . ?
C2 H2 0.9300 . ?
C2 C3 1.383(7) . ?
Cl2 C31 1.743(5) . ?
C3 H3 0.9300 . ?
C3 C4 1.387(6) . ?
C4 C5 1.389(7) . ?
C4 C7 1.472(7) . ?
C5 H5 0.9300 . ?
C5 C6 1.382(7) . ?
C6 H6 0.9300 . ?
C7 N8 1.273(6) . ?
C7 C11 1.501(6) . ?
N8 O9 1.417(5) . ?
O9 C10 1.462(5) . ?
C10 H10 0.9800 . ?
C10 C11 1.524(6) . ?
C10 C12 1.523(7) . ?
C11 H11A 0.9700 . ?
C11 H11B 0.9700 . ?
C12 C13 1.536(7) . ?
C12 O16 1.458(5) . ?
C12 C18 1.522(6) . ?
C13 H13A 0.9700 . ?
C13 H13B 0.9700 . ?
C13 O14 1.430(6) . ?
O14 C15 1.334(7) . ?
C15 O16 1.350(7) . ?
C15 O17 1.188(7) . ?
C18 C19 1.380(7) . ?
C18 C23 1.383(7) . ?
C19 H19 0.9300 . ?
C19 C20 1.391(7) . ?
C20 H20 0.9300 . ?
C20 C21 1.370(8) . ?
C21 H21 0.9300 . ?
C21 C22 1.366(8) . ?
C22 H22 0.9300 . ?
C22 C23 1.390(8) . ?
C23 H23 0.9300 . ?
C31 C32 1.371(7) . ?
C31 C36 1.359(7) . ?
C32 H32 0.9300 . ?
C32 C33 1.380(7) . ?
C33 H33 0.9300 . ?
C33 C34 1.387(6) . ?
C34 C35 1.385(7) . ?
C34 C37 1.479(7) . ?
C35 H35 0.9300 . ?
C35 C36 1.382(7) . ?
C36 H36 0.9300 . ?
C37 N38 1.277(6) . ?
C37 C41 1.492(6) . ?
N38 O39 1.415(5) . ?
O39 C40 1.456(6) . ?
C40 H40 0.9800 . ?
C40 C41 1.531(6) . ?
C40 C42 1.528(7) . ?
C41 H41A 0.9700 . ?
C41 H41B 0.9700 . ?
C42 O43 1.448(5) . ?
C42 C47 1.531(7) . ?
C42 C48 1.526(6) . ?
O43 C44 1.350(7) . ?
C44 O45 1.195(7) . ?
C44 O46 1.333(7) . ?
O46 C47 1.432(6) . ?
C47 H47A 0.9700 . ?
C47 H47B 0.9700 . ?
C48 C49 1.376(6) . ?
C48 C53 1.390(7) . ?
C49 H49 0.9300 . ?
C49 C50 1.397(7) . ?
C50 H50 0.9300 . ?
C50 C51 1.366(8) . ?
C51 H51 0.9300 . ?
C51 C52 1.371(8) . ?
C52 H52 0.9300 . ?
C52 C53 1.384(7) . ?
C53 H53 0.9300 . ?

loop_
_geom_torsion_atom_site_label_1
_geom_torsion_atom_site_label_2
_geom_torsion_atom_site_label_3
_geom_torsion_atom_site_label_4
_geom_torsion
_geom_torsion_site_symmetry_1
_geom_torsion_site_symmetry_2
_geom_torsion_site_symmetry_3
_geom_torsion_site_symmetry_4
_geom_torsion_publ_flag
Cl1 C1 C2 C3 178.9(4) . . . . ?
Cl1 C1 C6 C5 -179.4(4) . . . . ?
C1 C2 C3 C4 -0.4(8) . . . . ?
C2 C1 C6 C5 0.2(9) . . . . ?
C2 C3 C4 C5 1.8(7) . . . . ?
C2 C3 C4 C7 -179.0(5) . . . . ?
Cl2 C31 C32 C33 179.1(4) . . . . ?
Cl2 C31 C36 C35 -178.7(4) . . . . ?
C3 C4 C5 C6 -2.2(8) . . . . ?
C3 C4 C7 N8 18.1(7) . . . . ?
C3 C4 C7 C11 -161.3(5) . . . . ?
C4 C5 C6 C1 1.3(9) . . . . ?
C4 C7 N8 O9 179.4(4) . . . . ?
C4 C7 C11 C10 -171.5(4) . . . . ?
C5 C4 C7 N8 -162.7(5) . . . . ?
C5 C4 C7 C11 17.9(7) . . . . ?
C6 C1 C2 C3 -0.7(8) . . . . ?
C7 C4 C5 C6 178.5(5) . . . . ?
C7 N8 O9 C10 -7.9(5) . . . . ?
N8 C7 C11 C10 9.2(6) . . . . ?
N8 O9 C10 C11 13.2(5) . . . . ?
N8 O9 C10 C12 -110.8(4) . . . . ?
O9 C10 C11 C7 -12.7(5) . . . . ?
O9 C10 C12 C13 172.8(4) . . . . ?
O9 C10 C12 O16 61.6(4) . . . . ?
O9 C10 C12 C18 -59.4(5) . . . . ?
C10 C12 C13 O14 -99.1(5) . . . . ?
C10 C12 O16 C15 106.5(4) . . . . ?
C10 C12 C18 C19 118.8(5) . . . . ?
C10 C12 C18 C23 -64.6(6) . . . . ?
C11 C7 N8 O9 -1.2(6) . . . . ?
C11 C10 C12 C13 55.8(5) . . . . ?
C11 C10 C12 O16 -55.3(5) . . . . ?
C11 C10 C12 C18 -176.3(4) . . . . ?
C12 C10 C11 C7 107.0(4) . . . . ?
C12 C13 O14 C15 -14.8(6) . . . . ?
C12 C18 C19 C20 176.9(4) . . . . ?
C12 C18 C23 C22 -176.8(5) . . . . ?
C13 C12 O16 C15 -11.8(5) . . . . ?
C13 C12 C18 C19 -113.2(5) . . . . ?
C13 C12 C18 C23 63.4(6) . . . . ?
C13 O14 C15 O16 7.9(6) . . . . ?
C13 O14 C15 O17 -174.3(6) . . . . ?
O14 C15 O16 C12 3.3(6) . . . . ?
O16 C12 C13 O14 15.6(5) . . . . ?
O16 C12 C18 C19 -0.8(6) . . . . ?
O16 C12 C18 C23 175.8(4) . . . . ?
O17 C15 O16 C12 -174.6(5) . . . . ?
C18 C12 C13 O14 132.9(4) . . . . ?
C18 C12 O16 C15 -130.9(4) . . . . ?
C18 C19 C20 C21 -0.7(8) . . . . ?
C19 C18 C23 C22 -0.1(8) . . . . ?
C19 C20 C21 C22 1.1(9) . . . . ?
C20 C21 C22 C23 -0.9(9) . . . . ?
C21 C22 C23 C18 0.4(9) . . . . ?
C23 C18 C19 C20 0.2(7) . . . . ?
C31 C32 C33 C34 -0.7(7) . . . . ?
C32 C31 C36 C35 1.1(8) . . . . ?
C32 C33 C34 C35 1.8(7) . . . . ?
C32 C33 C34 C37 -179.1(4) . . . . ?
C33 C34 C35 C36 -1.4(8) . . . . ?
C33 C34 C37 N38 18.4(7) . . . . ?
C33 C34 C37 C41 -161.6(5) . . . . ?
C34 C35 C36 C31 0.0(9) . . . . ?
C34 C37 N38 O39 179.0(4) . . . . ?
C34 C37 C41 C40 -171.3(4) . . . . ?
C35 C34 C37 N38 -162.4(5) . . . . ?
C35 C34 C37 C41 17.6(7) . . . . ?
C36 C31 C32 C33 -0.8(8) . . . . ?
C37 C34 C35 C36 179.4(5) . . . . ?
C37 N38 O39 C40 -7.9(5) . . . . ?
N38 C37 C41 C40 8.7(5) . . . . ?
N38 O39 C40 C41 12.8(5) . . . . ?
N38 O39 C40 C42 -110.5(4) . . . . ?
O39 C40 C41 C37 -12.3(5) . . . . ?
O39 C40 C42 O43 61.0(4) . . . . ?
O39 C40 C42 C47 172.7(4) . . . . ?
O39 C40 C42 C48 -60.0(5) . . . . ?
C40 C42 O43 C44 106.6(4) . . . . ?
C40 C42 C47 O46 -99.9(4) . . . . ?
C40 C42 C48 C49 119.0(5) . . . . ?
C40 C42 C48 C53 -64.2(6) . . . . ?
C41 C37 N38 O39 -0.9(5) . . . . ?
C41 C40 C42 O43 -55.5(5) . . . . ?
C41 C40 C42 C47 56.2(5) . . . . ?
C41 C40 C42 C48 -176.5(4) . . . . ?
C42 C40 C41 C37 107.0(4) . . . . ?
C42 O43 C44 O45 -174.8(5) . . . . ?
C42 O43 C44 O46 3.4(6) . . . . ?
C42 C48 C49 C50 177.2(5) . . . . ?
C42 C48 C53 C52 -176.9(5) . . . . ?
O43 C42 C47 O46 15.4(5) . . . . ?
O43 C42 C48 C49 -0.9(6) . . . . ?
O43 C42 C48 C53 175.9(5) . . . . ?
O43 C44 O46 C47 7.5(6) . . . . ?
C44 O46 C47 C42 -14.4(5) . . . . ?
O45 C44 O46 C47 -174.4(6) . . . . ?
C47 C42 O43 C44 -11.7(5) . . . . ?
C47 C42 C48 C49 -113.7(5) . . . . ?
C47 C42 C48 C53 63.2(6) . . . . ?
C48 C42 O43 C44 -130.9(4) . . . . ?
C48 C42 C47 O46 132.7(4) . . . . ?
C48 C49 C50 C51 -1.0(8) . . . . ?
C49 C48 C53 C52 0.0(9) . . . . ?
C49 C50 C51 C52 1.1(9) . . . . ?
C50 C51 C52 C53 -0.6(9) . . . . ?
C51 C52 C53 C48 0.0(10) . . . . ?
C53 C48 C49 C50 0.4(8) . . . . ?

loop_
_publcif_info_exptl_table_extra_item
sin_theta_over_lambda_max

loop_
_publcif_info_exptl_table_header_item
?
